data_2223002
loop_
_publ_author_name
'Choi, Hong Dae'
'Seo, Pil Ja'
'Son, Byeng Wha'
'Lee, Uk'

_publ_section_title
;
 Isopropyl
 2-[5-(4-hydroxyphenyl)-3-methylsulfanyl-1-benzofuran-2-yl]acetate
;
_journal_coeditor_code BT5043
_journal_issue 9
_journal_name_full 'Acta Crystallographica Section E'
_journal_page_first o2267
_journal_paper_doi 10.1107/S1600536809033492
_journal_volume 65
_journal_year 2009
_chemical_formula_iupac 'C20 H20 O4 S'
_chemical_formula_moiety 'C20 H20 O4 S'
_chemical_formula_sum 'C20 H20 O4 S'
_chemical_formula_weight 356.42
_chemical_name_systematic
;
Isopropyl 2-[5-(4-hydroxyphenyl)-3-methylsulfanyl-1-benzofuran-2-yl]acetate
;
_space_group_IT_number 15
_symmetry_cell_setting monoclinic
_symmetry_space_group_name_Hall '-C 2yc'
_symmetry_space_group_name_H-M 'C 1 2/c 1'
_atom_sites_solution_hydrogens difmap
_atom_sites_solution_primary direct
_atom_sites_solution_secondary difmap
_cell_angle_alpha 90.00
_cell_angle_beta 107.7270(10)
_cell_angle_gamma 90.00
_cell_formula_units_Z 8
_cell_length_a 31.375(3)
_cell_length_b 8.0055(7)
_cell_length_c 15.2740(10)
_cell_measurement_reflns_used 4594
_cell_measurement_temperature 173(2)
_cell_measurement_theta_max 27.27
_cell_measurement_theta_min 2.63
_cell_volume 3654.2(5)
_computing_cell_refinement 'SAINT (Bruker, 2001)'
_computing_data_collection 'SMART (Bruker, 2001)'
_computing_data_reduction 'SAINT (Bruker, 2001)'
_computing_molecular_graphics 'ORTEP-3 (Farrugia, 1997) and DIAMOND (Brandenburg, 1998)'
_computing_publication_material 'SHELXL97 (Sheldrick, 2008)'
_computing_structure_refinement 'SHELXL97 (Sheldrick, 2008)'
_computing_structure_solution 'SHELXS97 (Sheldrick, 2008)'
_diffrn_ambient_temperature 173(2)
_diffrn_detector_area_resol_mean 10.0
_diffrn_measured_fraction_theta_full 0.991
_diffrn_measured_fraction_theta_max 0.991
_diffrn_measurement_device_type 'Bruker SMART CCD'
_diffrn_measurement_method '\f and \w'
_diffrn_radiation_monochromator graphite
_diffrn_radiation_source 'fine-focus sealed tube'
_diffrn_radiation_type MoK\a
_diffrn_radiation_wavelength 0.71073
_diffrn_reflns_av_R_equivalents 0.0507
_diffrn_reflns_av_sigmaI/netI 0.0439
_diffrn_reflns_limit_h_max 40
_diffrn_reflns_limit_h_min -39
_diffrn_reflns_limit_k_max 10
_diffrn_reflns_limit_k_min -10
_diffrn_reflns_limit_l_max 19
_diffrn_reflns_limit_l_min -19
_diffrn_reflns_number 15589
_diffrn_reflns_theta_full 27.49
_diffrn_reflns_theta_max 27.49
_diffrn_reflns_theta_min 1.36
_exptl_absorpt_coefficient_mu 0.198
_exptl_absorpt_correction_T_max 0.9805
_exptl_absorpt_correction_T_min 0.9162
_exptl_absorpt_correction_type multi-scan
_exptl_absorpt_process_details '(SADABS; Sheldrick, 2000)'
_exptl_crystal_colour colorless
_exptl_crystal_density_diffrn 1.296
_exptl_crystal_density_method 'not measured'
_exptl_crystal_description block
_exptl_crystal_F_000 1504
_exptl_crystal_size_max 0.45
_exptl_crystal_size_mid 0.40
_exptl_crystal_size_min 0.10
_refine_diff_density_max 0.171
_refine_diff_density_min -0.245
_refine_ls_extinction_method none
_refine_ls_goodness_of_fit_ref 1.064
_refine_ls_hydrogen_treatment mixed
_refine_ls_matrix_type full
_refine_ls_number_parameters 233
_refine_ls_number_reflns 4158
_refine_ls_number_restraints 0
_refine_ls_restrained_S_all 1.064
_refine_ls_R_factor_all 0.0970
_refine_ls_R_factor_gt 0.0416
_refine_ls_shift/su_max 0.000
_refine_ls_shift/su_mean 0.000
_refine_ls_structure_factor_coef Fsqd
_refine_ls_weighting_details 'calc w=1/[\s^2^(Fo^2^)+(0.024P)^2^+3.8686P] where P=(Fo^2^+2Fc^2^)/3'
_refine_ls_weighting_scheme calc
_refine_ls_wR_factor_gt 0.0829
_refine_ls_wR_factor_ref 0.1105
_reflns_number_gt 2474
_reflns_number_total 4158
_reflns_threshold_expression I>2\s(I)
_cod_data_source_file bt5043.cif
_cod_data_source_block I
_cod_original_sg_symbol_H-M 'C 2/c'
_cod_database_code 2223002
_cod_database_fobs_code 2223002

loop_
_symmetry_equiv_pos_as_xyz
'x, y, z'
'-x, y, -z+1/2'
'x+1/2, y+1/2, z'
'-x+1/2, y+1/2, -z+1/2'
'-x, -y, -z'
'x, -y, z-1/2'
'-x+1/2, -y+1/2, -z'
'x+1/2, -y+1/2, z-1/2'

loop_
_atom_site_type_symbol
_atom_site_label
_atom_site_fract_x
_atom_site_fract_y
_atom_site_fract_z
_atom_site_U_iso_or_equiv
_atom_site_adp_type
_atom_site_calc_flag
_atom_site_refinement_flags
_atom_site_occupancy
_atom_site_disorder_assembly
_atom_site_disorder_group
S S 0.15080(2) 0.69811(7) 0.43431(4) 0.0571(2) Uani d . 1 . .
O O1 0.11004(5) 0.2623(2) 0.49946(11) 0.0540(4) Uani d . 1 . .
O O2 0.00249(5) 0.6432(2) 0.36507(10) 0.0547(4) Uani d . 1 . .
O O3 0.04570(5) 0.6124(2) 0.51076(10) 0.0588(5) Uani d . 1 . .
O O4 0.43182(6) 0.2543(2) 0.81139(14) 0.0639(5) Uani d . 1 . .
H H4 0.4366(11) 0.204(4) 0.860(2) 0.097(12) Uiso d . 1 . .
C C1 0.14460(8) 0.4954(3) 0.47235(15) 0.0471(6) Uani d . 1 . .
C C2 0.17779(8) 0.3928(3) 0.53678(14) 0.0430(5) Uani d . 1 . .
C C3 0.22327(7) 0.4045(3) 0.58158(14) 0.0427(5) Uani d . 1 . .
H H3 0.2393 0.4973 0.5728 0.051 Uiso calc R 1 . .
C C4 0.24484(7) 0.2758(3) 0.64005(14) 0.0421(5) Uani d . 1 . .
C C5 0.21960(8) 0.1362(3) 0.65124(16) 0.0501(6) Uani d . 1 . .
H H5 0.2341 0.0503 0.6899 0.060 Uiso calc R 1 . .
C C6 0.17442(8) 0.1219(3) 0.60733(16) 0.0531(6) Uani d . 1 . .
H H6 0.1582 0.0293 0.6156 0.064 Uiso calc R 1 . .
C C7 0.15455(8) 0.2522(3) 0.55045(16) 0.0475(6) Uani d . 1 . .
C C8 0.10569(8) 0.4117(3) 0.45225(16) 0.0517(6) Uani d . 1 . .
C C9 0.06007(8) 0.4503(3) 0.39027(16) 0.0571(6) Uani d . 1 . .
H H9A 0.0427 0.3480 0.3775 0.069 Uiso calc R 1 . .
H H9B 0.0625 0.4924 0.3324 0.069 Uiso calc R 1 . .
C C10 0.03578(7) 0.5767(3) 0.43027(15) 0.0459(5) Uani d . 1 . .
C C11 -0.02201(8) 0.7816(3) 0.39016(17) 0.0596(7) Uani d . 1 . .
H H11 -0.0251 0.7615 0.4512 0.072 Uiso calc R 1 . .
C C12 -0.06727(9) 0.7810(4) 0.31955(19) 0.0779(9) Uani d . 1 . .
H H12A -0.0640 0.7979 0.2597 0.117 Uiso calc R 1 . .
H H12B -0.0852 0.8692 0.3327 0.117 Uiso calc R 1 . .
H H12C -0.0816 0.6756 0.3211 0.117 Uiso calc R 1 . .
C C13 0.00498(10) 0.9398(4) 0.3919(2) 0.0810(9) Uani d . 1 . .
H H13A 0.0336 0.9296 0.4379 0.121 Uiso calc R 1 . .
H H13B -0.0108 1.0337 0.4060 0.121 Uiso calc R 1 . .
H H13C 0.0092 0.9561 0.3328 0.121 Uiso calc R 1 . .
C C14 0.29366(7) 0.2806(2) 0.68845(14) 0.0412(5) Uani d . 1 . .
C C15 0.31181(8) 0.2046(3) 0.77431(15) 0.0482(6) Uani d . 1 . .
H H15 0.2927 0.1583 0.8037 0.058 Uiso calc R 1 . .
C C16 0.35724(8) 0.1966(3) 0.81618(15) 0.0489(6) Uani d . 1 . .
H H16 0.3684 0.1444 0.8730 0.059 Uiso calc R 1 . .
C C17 0.38628(8) 0.2652(3) 0.77459(15) 0.0462(5) Uani d . 1 . .
C C18 0.36918(8) 0.3480(3) 0.69133(15) 0.0472(5) Uani d . 1 . .
H H18 0.3885 0.3992 0.6640 0.057 Uiso calc R 1 . .
C C19 0.32372(7) 0.3543(2) 0.64927(14) 0.0429(5) Uani d . 1 . .
H H19 0.3128 0.4091 0.5932 0.051 Uiso calc R 1 . .
C C20 0.18438(10) 0.6628(3) 0.3595(2) 0.0753(8) Uani d . 1 . .
H H20A 0.2132 0.6210 0.3947 0.113 Uiso calc R 1 . .
H H20B 0.1880 0.7659 0.3306 0.113 Uiso calc R 1 . .
H H20C 0.1699 0.5825 0.3134 0.113 Uiso calc R 1 . .

loop_
_atom_site_aniso_label
_atom_site_aniso_U_11
_atom_site_aniso_U_22
_atom_site_aniso_U_33
_atom_site_aniso_U_12
_atom_site_aniso_U_13
_atom_site_aniso_U_23
S 0.0746(5) 0.0372(3) 0.0542(4) 0.0154(3) 0.0118(3) 0.0026(3)
O1 0.0501(10) 0.0527(10) 0.0582(10) 0.0071(8) 0.0151(8) 0.0052(8)
O2 0.0574(10) 0.0634(10) 0.0371(8) 0.0202(8) 0.0051(7) -0.0031(7)
O3 0.0536(10) 0.0758(12) 0.0392(9) 0.0075(9) 0.0023(8) -0.0064(8)
O4 0.0525(11) 0.0710(12) 0.0578(12) -0.0048(9) 0.0013(9) 0.0086(10)
C1 0.0551(15) 0.0395(12) 0.0441(13) 0.0103(11) 0.0113(11) -0.0003(10)
C2 0.0521(14) 0.0363(11) 0.0416(12) 0.0091(10) 0.0157(10) 0.0003(9)
C3 0.0533(14) 0.0339(11) 0.0420(12) 0.0062(10) 0.0162(11) 0.0003(9)
C4 0.0509(13) 0.0382(11) 0.0396(12) 0.0093(10) 0.0176(10) 0.0027(9)
C5 0.0528(15) 0.0460(13) 0.0554(14) 0.0114(11) 0.0223(12) 0.0146(11)
C6 0.0553(16) 0.0467(13) 0.0628(15) 0.0053(11) 0.0262(13) 0.0137(12)
C7 0.0440(14) 0.0493(13) 0.0505(13) 0.0080(10) 0.0162(11) 0.0023(11)
C8 0.0576(16) 0.0459(13) 0.0490(14) 0.0128(12) 0.0124(12) -0.0014(11)
C9 0.0569(15) 0.0560(15) 0.0518(14) 0.0118(12) 0.0066(12) -0.0075(12)
C10 0.0420(13) 0.0497(13) 0.0405(13) 0.0015(10) 0.0043(10) -0.0011(10)
C11 0.0624(16) 0.0686(17) 0.0468(14) 0.0251(14) 0.0150(12) -0.0004(12)
C12 0.0672(19) 0.096(2) 0.0622(17) 0.0311(17) 0.0075(14) 0.0046(16)
C13 0.092(2) 0.0672(19) 0.078(2) 0.0169(17) 0.0178(18) -0.0034(15)
C14 0.0531(14) 0.0326(11) 0.0390(11) 0.0071(10) 0.0154(10) 0.0007(9)
C15 0.0576(15) 0.0453(12) 0.0441(12) 0.0056(11) 0.0190(11) 0.0084(11)
C16 0.0592(15) 0.0457(13) 0.0381(12) 0.0053(11) 0.0090(11) 0.0048(10)
C17 0.0494(14) 0.0392(12) 0.0444(12) 0.0006(10) 0.0059(11) -0.0040(10)
C18 0.0560(15) 0.0417(12) 0.0447(13) -0.0034(11) 0.0164(11) -0.0004(10)
C19 0.0558(15) 0.0349(11) 0.0373(11) 0.0057(10) 0.0133(11) 0.0033(9)
C20 0.099(2) 0.0535(16) 0.0803(19) 0.0075(15) 0.0382(18) 0.0049(14)

loop_
_atom_type_symbol
_atom_type_description
_atom_type_scat_dispersion_real
_atom_type_scat_dispersion_imag
_atom_type_scat_source
C C 0.0033 0.0016 'International Tables Vol C Tables 4.2.6.8 and 6.1.1.4'
H H 0.0000 0.0000 'International Tables Vol C Tables 4.2.6.8 and 6.1.1.4'
O O 0.0106 0.0060 'International Tables Vol C Tables 4.2.6.8 and 6.1.1.4'
S S 0.1246 0.1234 'International Tables Vol C Tables 4.2.6.8 and 6.1.1.4'

loop_
_geom_angle_atom_site_label_1
_geom_angle_atom_site_label_2
_geom_angle_atom_site_label_3
_geom_angle_site_symmetry_1
_geom_angle_site_symmetry_3
_geom_angle
_geom_angle_publ_flag
C1 S C20 . . 102.15(11) ?
C7 O1 C8 . . 105.56(18) ?
C10 O2 C11 . . 117.84(17) ?
C17 O4 H4 . . 106(2) ?
C8 C1 C2 . . 106.7(2) ?
C8 C1 S . . 124.77(18) ?
C2 C1 S . . 128.29(18) ?
C3 C2 C7 . . 119.2(2) ?
C3 C2 C1 . . 135.7(2) ?
C7 C2 C1 . . 105.0(2) ?
C2 C3 C4 . . 119.5(2) ?
C2 C3 H3 . . 120.3 ?
C4 C3 H3 . . 120.3 ?
C3 C4 C5 . . 118.8(2) ?
C3 C4 C14 . . 121.7(2) ?
C5 C4 C14 . . 119.53(19) ?
C6 C5 C4 . . 122.7(2) ?
C6 C5 H5 . . 118.6 ?
C4 C5 H5 . . 118.6 ?
C5 C6 C7 . . 116.4(2) ?
C5 C6 H6 . . 121.8 ?
C7 C6 H6 . . 121.8 ?
O1 C7 C6 . . 125.9(2) ?
O1 C7 C2 . . 110.76(19) ?
C6 C7 C2 . . 123.3(2) ?
C1 C8 O1 . . 112.0(2) ?
C1 C8 C9 . . 132.3(2) ?
O1 C8 C9 . . 115.8(2) ?
C8 C9 C10 . . 112.92(19) ?
C8 C9 H9A . . 109.0 ?
C10 C9 H9A . . 109.0 ?
C8 C9 H9B . . 109.0 ?
C10 C9 H9B . . 109.0 ?
H9A C9 H9B . . 107.8 ?
O3 C10 O2 . . 125.0(2) ?
O3 C10 C9 . . 124.6(2) ?
O2 C10 C9 . . 110.39(19) ?
O2 C11 C12 . . 105.5(2) ?
O2 C11 C13 . . 107.5(2) ?
C12 C11 C13 . . 114.6(2) ?
O2 C11 H11 . . 109.7 ?
C12 C11 H11 . . 109.7 ?
C13 C11 H11 . . 109.7 ?
C11 C12 H12A . . 109.5 ?
C11 C12 H12B . . 109.5 ?
H12A C12 H12B . . 109.5 ?
C11 C12 H12C . . 109.5 ?
H12A C12 H12C . . 109.5 ?
H12B C12 H12C . . 109.5 ?
C11 C13 H13A . . 109.5 ?
C11 C13 H13B . . 109.5 ?
H13A C13 H13B . . 109.5 ?
C11 C13 H13C . . 109.5 ?
H13A C13 H13C . . 109.5 ?
H13B C13 H13C . . 109.5 ?
C19 C14 C15 . . 116.8(2) ?
C19 C14 C4 . . 121.87(19) ?
C15 C14 C4 . . 121.2(2) ?
C16 C15 C14 . . 121.6(2) ?
C16 C15 H15 . . 119.2 ?
C14 C15 H15 . . 119.2 ?
C17 C16 C15 . . 120.4(2) ?
C17 C16 H16 . . 119.8 ?
C15 C16 H16 . . 119.8 ?
O4 C17 C16 . . 122.7(2) ?
O4 C17 C18 . . 118.0(2) ?
C16 C17 C18 . . 119.2(2) ?
C19 C18 C17 . . 120.1(2) ?
C19 C18 H18 . . 119.9 ?
C17 C18 H18 . . 119.9 ?
C18 C19 C14 . . 121.7(2) ?
C18 C19 H19 . . 119.2 ?
C14 C19 H19 . . 119.2 ?
S C20 H20A . . 109.5 ?
S C20 H20B . . 109.5 ?
H20A C20 H20B . . 109.5 ?
S C20 H20C . . 109.5 ?
H20A C20 H20C . . 109.5 ?
H20B C20 H20C . . 109.5 ?

loop_
_geom_bond_atom_site_label_1
_geom_bond_atom_site_label_2
_geom_bond_site_symmetry_2
_geom_bond_distance
_geom_bond_publ_flag
S C1 . 1.754(2) ?
S C20 . 1.796(3) ?
O1 C7 . 1.379(3) ?
O1 C8 . 1.381(3) ?
O2 C10 . 1.316(3) ?
O2 C11 . 1.465(3) ?
O3 C10 . 1.207(2) ?
O4 C17 . 1.370(3) ?
O4 H4 . 0.81(3) ?
C1 C8 . 1.344(3) ?
C1 C2 . 1.450(3) ?
C2 C3 . 1.385(3) ?
C2 C7 . 1.391(3) ?
C3 C4 . 1.396(3) ?
C3 H3 . 0.9300 ?
C4 C5 . 1.409(3) ?
C4 C14 . 1.485(3) ?
C5 C6 . 1.376(3) ?
C5 H5 . 0.9300 ?
C6 C7 . 1.379(3) ?
C6 H6 . 0.9300 ?
C8 C9 . 1.489(3) ?
C9 C10 . 1.504(3) ?
C9 H9A . 0.9700 ?
C9 H9B . 0.9700 ?
C11 C12 . 1.499(3) ?
C11 C13 . 1.519(4) ?
C11 H11 . 0.9800 ?
C12 H12A . 0.9600 ?
C12 H12B . 0.9600 ?
C12 H12C . 0.9600 ?
C13 H13A . 0.9600 ?
C13 H13B . 0.9600 ?
C13 H13C . 0.9600 ?
C14 C19 . 1.393(3) ?
C14 C15 . 1.400(3) ?
C15 C16 . 1.374(3) ?
C15 H15 . 0.9300 ?
C16 C17 . 1.374(3) ?
C16 H16 . 0.9300 ?
C17 C18 . 1.389(3) ?
C18 C19 . 1.375(3) ?
C18 H18 . 0.9300 ?
C19 H19 . 0.9300 ?
C20 H20A . 0.9600 ?
C20 H20B . 0.9600 ?
C20 H20C . 0.9600 ?

loop_
_geom_hbond_atom_site_label_D
_geom_hbond_atom_site_label_H
_geom_hbond_atom_site_label_A
_geom_hbond_site_symmetry_A
_geom_hbond_distance_DH
_geom_hbond_distance_HA
_geom_hbond_distance_DA
_geom_hbond_angle_DHA
O4 H4 O3 4_546 0.81(3) 2.02(3) 2.829(3) 171(3)
C13 H13B O4 8_465 0.96 2.57 3.325(3) 135.3

loop_
_geom_torsion_atom_site_label_1
_geom_torsion_atom_site_label_2
_geom_torsion_atom_site_label_3
_geom_torsion_atom_site_label_4
_geom_torsion_site_symmetry_1
_geom_torsion_site_symmetry_2
_geom_torsion_site_symmetry_3
_geom_torsion_site_symmetry_4
_geom_torsion
_geom_torsion_publ_flag
C20 S C1 C8 . . . . -113.8(2) ?
C20 S C1 C2 . . . . 72.8(2) ?
C8 C1 C2 C3 . . . . 178.3(2) ?
S C1 C2 C3 . . . . -7.3(4) ?
C8 C1 C2 C7 . . . . -0.6(2) ?
S C1 C2 C7 . . . . 173.76(17) ?
C7 C2 C3 C4 . . . . -0.5(3) ?
C1 C2 C3 C4 . . . . -179.3(2) ?
C2 C3 C4 C5 . . . . 0.5(3) ?
C2 C3 C4 C14 . . . . 178.91(19) ?
C3 C4 C5 C6 . . . . -0.4(3) ?
C14 C4 C5 C6 . . . . -178.9(2) ?
C4 C5 C6 C7 . . . . 0.3(3) ?
C8 O1 C7 C6 . . . . -178.9(2) ?
C8 O1 C7 C2 . . . . 0.7(2) ?
C5 C6 C7 O1 . . . . 179.3(2) ?
C5 C6 C7 C2 . . . . -0.3(3) ?
C3 C2 C7 O1 . . . . -179.24(18) ?
C1 C2 C7 O1 . . . . -0.1(2) ?
C3 C2 C7 C6 . . . . 0.4(3) ?
C1 C2 C7 C6 . . . . 179.5(2) ?
C2 C1 C8 O1 . . . . 1.1(3) ?
S C1 C8 O1 . . . . -173.51(15) ?
C2 C1 C8 C9 . . . . -179.1(2) ?
S C1 C8 C9 . . . . 6.3(4) ?
C7 O1 C8 C1 . . . . -1.1(2) ?
C7 O1 C8 C9 . . . . 179.05(19) ?
C1 C8 C9 C10 . . . . -77.0(3) ?
O1 C8 C9 C10 . . . . 102.7(2) ?
C11 O2 C10 O3 . . . . 5.8(4) ?
C11 O2 C10 C9 . . . . -173.8(2) ?
C8 C9 C10 O3 . . . . -18.4(4) ?
C8 C9 C10 O2 . . . . 161.2(2) ?
C10 O2 C11 C12 . . . . -155.9(2) ?
C10 O2 C11 C13 . . . . 81.4(3) ?
C3 C4 C14 C19 . . . . -33.2(3) ?
C5 C4 C14 C19 . . . . 145.2(2) ?
C3 C4 C14 C15 . . . . 149.6(2) ?
C5 C4 C14 C15 . . . . -32.0(3) ?
C19 C14 C15 C16 . . . . -2.7(3) ?
C4 C14 C15 C16 . . . . 174.6(2) ?
C14 C15 C16 C17 . . . . 0.6(3) ?
C15 C16 C17 O4 . . . . -177.1(2) ?
C15 C16 C17 C18 . . . . 2.3(3) ?
O4 C17 C18 C19 . . . . 176.5(2) ?
C16 C17 C18 C19 . . . . -2.9(3) ?
C17 C18 C19 C14 . . . . 0.7(3) ?
C15 C14 C19 C18 . . . . 2.1(3) ?
C4 C14 C19 C18 . . . . -175.23(19) ?

loop_
_cod_related_entry_id
_cod_related_entry_database
_cod_related_entry_code
1 ChemSpider 24743162
